data_7214790
loop_
_publ_author_name
'Stilinovi\'c, Vladimir'
'U\<zarevi\'c, Krunoslav'
'Cvrtila, Ivica'
'Kaitner, Branko'

_publ_section_title
;
 Bis(morpholine) hydrogen bond pincer -- a novel series of heteroleptic
 Cu(ii) coordination compounds as receptors for electron rich guests
;
_journal_issue 21
_journal_name_full CrystEngComm
_journal_page_first 7493
_journal_paper_doi 10.1039/c2ce25848j
_journal_volume 14
_journal_year 2012
_chemical_formula_moiety 'C19 H37 Cl Cu N2 O4, H2 O'
_chemical_formula_sum 'C19 H39 Cl Cu N2 O5'
_chemical_formula_weight 474.51
_chemical_name_systematic
;
(2,2,6,6-tetramethyl-3,5-heptanedionato)chloroobis(morpholine)copper(II)
monohydrate
;
_space_group_IT_number 14
_symmetry_cell_setting monoclinic
_symmetry_space_group_name_Hall '-P 2ybc'
_symmetry_space_group_name_H-M 'P 1 21/c 1'
_atom_sites_solution_hydrogens geom
_atom_sites_solution_primary direct
_atom_sites_solution_secondary difmap
_audit_creation_date 2011-11-23T17:53:47-00:00
_audit_creation_method 'WinGX routine CIF_UPDATE'
_cell_angle_alpha 90
_cell_angle_beta 91.745(2)
_cell_angle_gamma 90
_cell_formula_units_Z 4
_cell_length_a 12.0852(3)
_cell_length_b 9.7689(2)
_cell_length_c 20.8357(4)
_cell_measurement_reflns_used 324
_cell_measurement_temperature 295(2)
_cell_measurement_theta_max 52.0
_cell_measurement_theta_min 4.6
_cell_volume 2458.70(9)
_computing_structure_refinement 'SHELXL-97 (Sheldrick, 2008)'
_computing_structure_solution 'SHELXS-97 (Sheldrick, 2008)'
_diffrn_ambient_temperature 295(2)
_diffrn_measured_fraction_theta_full 0.981
_diffrn_measured_fraction_theta_max 0.981
_diffrn_measurement_device_type
;
Oxford Diffraction Xcalibur CCD
diffractometer
;
_diffrn_measurement_method '\w scan'
_diffrn_radiation_monochromator graphite
_diffrn_radiation_source 'fine-focus sealed tube'
_diffrn_radiation_type MoK\a
_diffrn_radiation_wavelength 0.71073
_diffrn_reflns_av_R_equivalents 0.0239
_diffrn_reflns_av_unetI/netI 0.0461
_diffrn_reflns_limit_h_max 15
_diffrn_reflns_limit_h_min -13
_diffrn_reflns_limit_k_max 12
_diffrn_reflns_limit_k_min -7
_diffrn_reflns_limit_l_max 26
_diffrn_reflns_limit_l_min -25
_diffrn_reflns_number 11059
_diffrn_reflns_theta_full 27
_diffrn_reflns_theta_max 27
_diffrn_reflns_theta_min 3.85
_diffrn_standards_number 27
_exptl_absorpt_coefficient_mu 1.025
_exptl_absorpt_correction_type none
_exptl_crystal_colour green
_exptl_crystal_density_diffrn 1.282
_exptl_crystal_density_method 'not measured'
_exptl_crystal_description needle
_exptl_crystal_F_000 1012
_exptl_crystal_size_max 0.31
_exptl_crystal_size_mid 0.09
_exptl_crystal_size_min 0.07
_refine_diff_density_max 0.91
_refine_diff_density_min -0.497
_refine_diff_density_rms 0.075
_refine_ls_extinction_method none
_refine_ls_goodness_of_fit_ref 0.989
_refine_ls_hydrogen_treatment mixed
_refine_ls_matrix_type full
_refine_ls_number_parameters 275
_refine_ls_number_reflns 5280
_refine_ls_number_restraints 25
_refine_ls_restrained_S_all 1.088
_refine_ls_R_factor_all 0.0647
_refine_ls_R_factor_gt 0.0437
_refine_ls_shift/su_max 0
_refine_ls_shift/su_mean 0
_refine_ls_structure_factor_coef Fsqd
_refine_ls_weighting_details 'calc w=1/[\s^2^(Fo^2^)+(0.0804P)^2^+0.0000P] where P=(Fo^2^+2Fc^2^)/3'
_refine_ls_weighting_scheme calc
_refine_ls_wR_factor_gt 0.1221
_refine_ls_wR_factor_ref 0.1277
_reflns_number_gt 3768
_reflns_number_total 5280
_reflns_threshold_expression >2sigma(I)
_cod_data_source_file c2ce25848j.txt
_cod_data_source_block dpm
_cod_original_sg_symbol_H-M 'P 21/c'
_cod_database_code 7214790

loop_
_symmetry_equiv_pos_as_xyz
'x, y, z'
'-x, y+1/2, -z+1/2'
'-x, -y, -z'
'x, -y-1/2, z-1/2'

loop_
_atom_site_label
_atom_site_type_symbol
_atom_site_fract_x
_atom_site_fract_y
_atom_site_fract_z
_atom_site_U_iso_or_equiv
_atom_site_adp_type
_atom_site_occupancy
_atom_site_symmetry_multiplicity
_atom_site_calc_flag
_atom_site_refinement_flags
O5 O 0.1685(4) 0.0795(5) 0.2278(3) 0.0975(12) Uani 1 1 d D
C10 C 0.3732(9) 0.9503(7) 0.0737(3) 0.171(4) Uani 1 1 d U
H10A H 0.3774 0.9785 0.0297 0.256 Uiso 1 1 calc R
H10B H 0.446 0.9508 0.0934 0.256 Uiso 1 1 calc R
H10C H 0.3264 1.0122 0.0962 0.256 Uiso 1 1 calc R
C9 C 0.4121(9) 0.7235(10) 0.0456(4) 0.198(4) Uani 1 1 d U
H9A H 0.4006 0.6302 0.0583 0.296 Uiso 1 1 calc R
H9B H 0.4851 0.752 0.0592 0.296 Uiso 1 1 calc R
H9C H 0.4042 0.7307 -0.0002 0.296 Uiso 1 1 calc R
H1N H 0.081(3) 0.369(3) 0.1846(16) 0.055(11) Uiso 1 1 d D
H2N H 0.122(3) 0.382(3) 0.2877(17) 0.053(11) Uiso 1 1 d D
H1W H 0.148(6) 0.002(4) 0.220(3) 0.13(3) Uiso 1 1 d D
H2W H 0.103(3) 0.098(8) 0.232(4) 0.15(3) Uiso 1 1 d D
Cu1 Cu 0.19965(3) 0.56389(4) 0.222315(16) 0.03150(14) Uani 1 1 d .
Cl2 Cl 0.04799(8) 0.75663(9) 0.23948(4) 0.0487(2) Uani 1 1 d .
O1 O 0.30586(18) 0.6635(2) 0.27551(10) 0.0358(5) Uani 1 1 d .
N1 N 0.1128(2) 0.4353(3) 0.16173(12) 0.0351(6) Uani 1 1 d D
N2 N 0.1710(2) 0.4444(3) 0.30057(12) 0.0349(6) Uani 1 1 d D
O2 O 0.2554(2) 0.6482(2) 0.14595(10) 0.0395(5) Uani 1 1 d .
C5 C 0.3563(3) 0.7725(3) 0.25945(15) 0.0336(7) Uani 1 1 d .
C7 C 0.3128(3) 0.7576(3) 0.14390(15) 0.0368(7) Uani 1 1 d .
O3 O 0.0473(3) 0.3371(3) 0.03600(12) 0.0623(8) Uani 1 1 d .
C6 C 0.3602(3) 0.8201(3) 0.19708(15) 0.0416(8) Uani 1 1 d .
H6 H 0.3981 0.9014 0.1905 0.05 Uiso 1 1 calc R
O4 O 0.2155(3) 0.3599(3) 0.43095(12) 0.0686(8) Uani 1 1 d .
C4 C 0.4136(3) 0.8481(3) 0.31588(16) 0.0414(8) Uani 1 1 d .
C15 C 0.0280(3) 0.5045(4) 0.12070(16) 0.0452(8) Uani 1 1 d .
H15A H 0.0628 0.5758 0.0959 0.054 Uiso 1 1 calc R
H15B H -0.0263 0.5473 0.1476 0.054 Uiso 1 1 calc R
C12 C 0.1875(3) 0.3547(3) 0.12154(17) 0.0446(8) Uani 1 1 d .
H12A H 0.2353 0.2985 0.149 0.054 Uiso 1 1 calc R
H12B H 0.234 0.4165 0.0978 0.054 Uiso 1 1 calc R
C18 C 0.1167(4) 0.4277(4) 0.41383(18) 0.0632(12) Uani 1 1 d .
H18A H 0.0927 0.4814 0.45 0.076 Uiso 1 1 calc R
H18B H 0.0597 0.3605 0.4037 0.076 Uiso 1 1 calc R
C14 C -0.0293(3) 0.4047(4) 0.07571(19) 0.0583(10) Uani 1 1 d .
H14A H -0.0684 0.3371 0.1005 0.07 Uiso 1 1 calc R
H14B H -0.0833 0.4532 0.0489 0.07 Uiso 1 1 calc R
C13 C 0.1231(4) 0.2633(4) 0.07454(18) 0.0561(10) Uani 1 1 d .
H13A H 0.1746 0.2165 0.0473 0.067 Uiso 1 1 calc R
H13B H 0.0836 0.1944 0.0984 0.067 Uiso 1 1 calc R
C16 C 0.2687(3) 0.3624(4) 0.31993(18) 0.0508(9) Uani 1 1 d .
H16A H 0.3313 0.4229 0.3279 0.061 Uiso 1 1 calc R
H16B H 0.287 0.3013 0.2852 0.061 Uiso 1 1 calc R
C19 C 0.1308(3) 0.5206(4) 0.35664(16) 0.0499(9) Uani 1 1 d .
H19A H 0.0604 0.5632 0.3453 0.06 Uiso 1 1 calc R
H19B H 0.1831 0.5925 0.368 0.06 Uiso 1 1 calc R
C8 C 0.3278(4) 0.8137(4) 0.07636(17) 0.0574(10) Uani 1 1 d U
C2 C 0.3228(4) 0.8926(4) 0.36096(19) 0.0638(11) Uani 1 1 d .
H2A H 0.285 0.8132 0.3764 0.096 Uiso 1 1 calc R
H2B H 0.271 0.9507 0.3381 0.096 Uiso 1 1 calc R
H2C H 0.3553 0.9418 0.3967 0.096 Uiso 1 1 calc R
C17 C 0.2487(4) 0.2792(4) 0.3797(2) 0.0685(12) Uani 1 1 d .
H17A H 0.1921 0.2112 0.3701 0.082 Uiso 1 1 calc R
H17B H 0.3163 0.2312 0.3923 0.082 Uiso 1 1 calc R
C3 C 0.4754(5) 0.9753(5) 0.2968(2) 0.0872(18) Uani 1 1 d .
H3A H 0.5105 1.0156 0.3342 0.131 Uiso 1 1 calc R
H3B H 0.4244 1.0397 0.2775 0.131 Uiso 1 1 calc R
H3C H 0.5306 0.9516 0.2665 0.131 Uiso 1 1 calc R
C1 C 0.4903(4) 0.7499(5) 0.3506(2) 0.0757(14) Uani 1 1 d .
H1A H 0.5508 0.7274 0.3237 0.114 Uiso 1 1 calc R
H1B H 0.4506 0.668 0.3608 0.114 Uiso 1 1 calc R
H1C H 0.5185 0.7916 0.3895 0.114 Uiso 1 1 calc R
C11 C 0.2298(7) 0.7953(9) 0.0362(3) 0.163(3) Uani 1 1 d U
H11A H 0.1756 0.8627 0.0469 0.244 Uiso 1 1 calc R
H11B H 0.2001 0.7054 0.0429 0.244 Uiso 1 1 calc R
H11C H 0.2483 0.8054 -0.008 0.244 Uiso 1 1 calc R

loop_
_atom_site_aniso_label
_atom_site_aniso_U_11
_atom_site_aniso_U_22
_atom_site_aniso_U_33
_atom_site_aniso_U_23
_atom_site_aniso_U_13
_atom_site_aniso_U_12
O5 0.095(3) 0.070(3) 0.127(4) 0.011(2) 0.000(3) 0.005(2)
C10 0.304(9) 0.129(5) 0.078(4) 0.041(4) -0.022(5) -0.114(6)
C9 0.230(8) 0.271(8) 0.097(5) 0.045(5) 0.093(5) 0.092(6)
Cu1 0.0352(2) 0.0335(2) 0.0255(2) 0.00014(15) -0.00327(14) -0.00538(17)
Cl2 0.0487(5) 0.0462(5) 0.0510(5) -0.0031(4) -0.0019(4) 0.0154(4)
O1 0.0383(12) 0.0387(12) 0.0301(11) 0.0023(9) -0.0054(9) -0.0102(10)
N1 0.0395(15) 0.0388(14) 0.0267(13) -0.0005(11) -0.0019(11) -0.0058(13)
N2 0.0405(16) 0.0349(14) 0.0290(13) 0.0000(11) -0.0055(11) -0.0084(13)
O2 0.0484(14) 0.0442(13) 0.0258(11) 0.0006(9) -0.0014(9) -0.0124(11)
C5 0.0311(17) 0.0338(17) 0.0358(17) -0.0027(13) 0.0003(13) -0.0012(14)
C7 0.0411(19) 0.0393(18) 0.0298(16) 0.0042(13) 0.0006(13) -0.0024(15)
O3 0.080(2) 0.0722(18) 0.0346(14) -0.0120(12) -0.0108(13) -0.0051(16)
C6 0.047(2) 0.0424(18) 0.0357(17) 0.0025(14) 0.0010(15) -0.0115(16)
O4 0.089(2) 0.080(2) 0.0365(15) 0.0166(14) -0.0150(14) -0.0131(18)
C4 0.043(2) 0.0462(19) 0.0354(17) -0.0050(14) -0.0024(14) -0.0104(16)
C15 0.043(2) 0.054(2) 0.0380(18) -0.0081(16) -0.0075(15) 0.0030(18)
C12 0.051(2) 0.0424(19) 0.0400(18) -0.0062(14) -0.0013(15) 0.0034(17)
C18 0.075(3) 0.079(3) 0.036(2) 0.0058(19) 0.0097(19) -0.018(3)
C14 0.052(2) 0.076(3) 0.046(2) -0.0029(19) -0.0172(18) -0.011(2)
C13 0.077(3) 0.046(2) 0.045(2) -0.0158(17) -0.001(2) -0.003(2)
C16 0.058(2) 0.046(2) 0.048(2) 0.0061(16) -0.0026(18) 0.0084(19)
C19 0.058(2) 0.056(2) 0.0365(18) 0.0030(16) 0.0064(16) 0.0053(19)
C8 0.071(3) 0.071(2) 0.0292(18) 0.0094(17) -0.0032(16) -0.026(2)
C2 0.074(3) 0.070(3) 0.048(2) -0.019(2) 0.005(2) -0.003(2)
C17 0.083(3) 0.052(2) 0.069(3) 0.023(2) -0.015(2) 0.003(2)
C3 0.121(4) 0.085(3) 0.056(3) -0.008(2) 0.001(3) -0.069(3)
C1 0.067(3) 0.085(3) 0.073(3) -0.020(2) -0.037(2) 0.011(3)
C11 0.138(6) 0.251(7) 0.096(4) 0.097(5) -0.058(4) -0.072(5)

loop_
_atom_type_symbol
_atom_type_description
_atom_type_scat_dispersion_real
_atom_type_scat_dispersion_imag
_atom_type_scat_source
C C 0.0033 0.0016 'International Tables Vol C Tables 4.2.6.8 and 6.1.1.4'
H H 0 0 'International Tables Vol C Tables 4.2.6.8 and 6.1.1.4'
N N 0.0061 0.0033 'International Tables Vol C Tables 4.2.6.8 and 6.1.1.4'
O O 0.0106 0.006 'International Tables Vol C Tables 4.2.6.8 and 6.1.1.4'
Cl Cl 0.1484 0.1585 'International Tables Vol C Tables 4.2.6.8 and 6.1.1.4'
Cu Cu 0.3201 1.2651 'International Tables Vol C Tables 4.2.6.8 and 6.1.1.4'

loop_
_geom_angle_atom_site_label_1
_geom_angle_atom_site_label_2
_geom_angle_atom_site_label_3
_geom_angle
H1W O5 H2W 86(7)
C8 C10 H10A 109.5
C8 C10 H10B 109.5
H10A C10 H10B 109.5
C8 C10 H10C 109.5
H10A C10 H10C 109.5
H10B C10 H10C 109.5
C8 C9 H9A 109.5
C8 C9 H9B 109.5
H9A C9 H9B 109.5
C8 C9 H9C 109.5
H9A C9 H9C 109.5
H9B C9 H9C 109.5
O2 Cu1 O1 90.90(9)
O2 Cu1 N2 166.64(11)
O1 Cu1 N2 87.45(10)
O2 Cu1 N1 86.49(10)
O1 Cu1 N1 168.90(10)
N2 Cu1 N1 92.59(10)
O2 Cu1 Cl2 93.91(7)
O1 Cu1 Cl2 90.86(7)
N2 Cu1 Cl2 99.37(8)
N1 Cu1 Cl2 100.08(8)
C5 O1 Cu1 125.7(2)
C12 N1 C15 109.9(3)
C12 N1 Cu1 111.4(2)
C15 N1 Cu1 114.1(2)
C12 N1 H1N 101(2)
C15 N1 H1N 109(3)
Cu1 N1 H1N 110(3)
C16 N2 C19 109.7(3)
C16 N2 Cu1 112.0(2)
C19 N2 Cu1 114.3(2)
C16 N2 H2N 103(2)
C19 N2 H2N 111(2)
Cu1 N2 H2N 106(2)
C7 O2 Cu1 126.05(19)
O1 C5 C6 123.8(3)
O1 C5 C4 114.1(3)
C6 C5 C4 122.1(3)
O2 C7 C6 123.9(3)
O2 C7 C8 114.3(3)
C6 C7 C8 121.7(3)
C13 O3 C14 109.3(3)
C7 C6 C5 125.7(3)
C7 C6 H6 117.1
C5 C6 H6 117.1
C17 O4 C18 109.6(3)
C1 C4 C3 110.4(4)
C1 C4 C2 109.2(3)
C3 C4 C2 107.3(3)
C1 C4 C5 108.6(3)
C3 C4 C5 114.2(3)
C2 C4 C5 106.9(3)
N1 C15 C14 111.2(3)
N1 C15 H15A 109.4
C14 C15 H15A 109.4
N1 C15 H15B 109.4
C14 C15 H15B 109.4
H15A C15 H15B 108
N1 C12 C13 111.6(3)
N1 C12 H12A 109.3
C13 C12 H12A 109.3
N1 C12 H12B 109.3
C13 C12 H12B 109.3
H12A C12 H12B 108
O4 C18 C19 111.6(3)
O4 C18 H18A 109.3
C19 C18 H18A 109.3
O4 C18 H18B 109.3
C19 C18 H18B 109.3
H18A C18 H18B 108
O3 C14 C15 111.6(3)
O3 C14 H14A 109.3
C15 C14 H14A 109.3
O3 C14 H14B 109.3
C15 C14 H14B 109.3
H14A C14 H14B 108
O3 C13 C12 112.3(3)
O3 C13 H13A 109.1
C12 C13 H13A 109.1
O3 C13 H13B 109.1
C12 C13 H13B 109.1
H13A C13 H13B 107.9
N2 C16 C17 111.8(3)
N2 C16 H16A 109.3
C17 C16 H16A 109.3
N2 C16 H16B 109.3
C17 C16 H16B 109.3
H16A C16 H16B 107.9
N2 C19 C18 111.6(3)
N2 C19 H19A 109.3
C18 C19 H19A 109.3
N2 C19 H19B 109.3
C18 C19 H19B 109.3
H19A C19 H19B 108
C11 C8 C10 113.6(6)
C11 C8 C9 103.6(6)
C10 C8 C9 105.2(6)
C11 C8 C7 111.9(4)
C10 C8 C7 115.0(4)
C9 C8 C7 106.4(4)
C4 C2 H2A 109.5
C4 C2 H2B 109.5
H2A C2 H2B 109.5
C4 C2 H2C 109.5
H2A C2 H2C 109.5
H2B C2 H2C 109.5
O4 C17 C16 112.5(3)
O4 C17 H17A 109.1
C16 C17 H17A 109.1
O4 C17 H17B 109.1
C16 C17 H17B 109.1
H17A C17 H17B 107.8
C4 C3 H3A 109.5
C4 C3 H3B 109.5
H3A C3 H3B 109.5
C4 C3 H3C 109.5
H3A C3 H3C 109.5
H3B C3 H3C 109.5
C4 C1 H1A 109.5
C4 C1 H1B 109.5
H1A C1 H1B 109.5
C4 C1 H1C 109.5
H1A C1 H1C 109.5
H1B C1 H1C 109.5
C8 C11 H11A 109.5
C8 C11 H11B 109.5
H11A C11 H11B 109.5
C8 C11 H11C 109.5
H11A C11 H11C 109.5
H11B C11 H11C 109.5

loop_
_geom_bond_atom_site_label_1
_geom_bond_atom_site_label_2
_geom_bond_distance
O5 H1W 0.82(2)
O5 H2W 0.82(2)
C10 C8 1.444(7)
C10 H10A 0.96
C10 H10B 0.96
C10 H10C 0.96
C9 C8 1.505(8)
C9 H9A 0.96
C9 H9B 0.96
C9 H9C 0.96
Cu1 O2 1.931(2)
Cu1 O1 1.933(2)
Cu1 N2 2.043(2)
Cu1 N1 2.048(3)
Cu1 Cl2 2.6594(9)
O1 C5 1.277(4)
N1 C12 1.477(4)
N1 C15 1.478(4)
N1 H1N 0.90(2)
N2 C16 1.473(5)
N2 C19 1.479(4)
N2 H2N 0.88(2)
O2 C7 1.276(4)
C5 C6 1.382(4)
C5 C4 1.535(4)
C7 C6 1.374(5)
C7 C8 1.526(4)
O3 C13 1.399(5)
O3 C14 1.422(5)
C6 H6 0.93
O4 C17 1.395(5)
O4 C18 1.402(5)
C4 C1 1.504(5)
C4 C3 1.510(5)
C4 C2 1.530(5)
C15 C14 1.507(5)
C15 H15A 0.97
C15 H15B 0.97
C12 C13 1.522(5)
C12 H12A 0.97
C12 H12B 0.97
C18 C19 1.511(5)
C18 H18A 0.97
C18 H18B 0.97
C14 H14A 0.97
C14 H14B 0.97
C13 H13A 0.97
C13 H13B 0.97
C16 C17 1.513(5)
C16 H16A 0.97
C16 H16B 0.97
C19 H19A 0.97
C19 H19B 0.97
C8 C11 1.441(7)
C2 H2A 0.96
C2 H2B 0.96
C2 H2C 0.96
C17 H17A 0.97
C17 H17B 0.97
C3 H3A 0.96
C3 H3B 0.96
C3 H3C 0.96
C1 H1A 0.96
C1 H1B 0.96
C1 H1C 0.96
C11 H11A 0.96
C11 H11B 0.96
C11 H11C 0.96
